data_7122589
loop_
_publ_author_name
'Ueno, Atsushi'
'M\"oricke, Jennifer'
'Daniliuc, Constantin G.'
'Kehr, Gerald'
'Erker, Gerhard'

_publ_section_title
;
 Phosphirenium borate betaines from alkynylphosphanes and the
 halogeno-B(C<sub>6</sub>F<sub>5</sub>)<sub>2</sub> reagents.
;
_journal_issue 97
_journal_name_full 'Chemical communications (Cambridge, England)'
_journal_page_first 13746
_journal_page_last 13749
_journal_paper_doi 10.1039/c8cc07189f
_journal_volume 54
_journal_year 2018
_chemical_formula_sum 'C35 H31 B Br F10 P Si'
_chemical_formula_weight 791.38
_space_group_IT_number 14
_space_group_name_Hall '-P 2ybc'
_space_group_name_H-M_alt 'P 1 21/c 1'
_symmetry_cell_setting monoclinic
_symmetry_space_group_name_Hall '-P 2ybc'
_symmetry_space_group_name_H-M 'P 1 21/c 1'
_atom_sites_solution_hydrogens geom
_atom_sites_solution_primary direct
_atom_sites_solution_secondary difmap
_audit_creation_method SHELXL-97
_audit_update_record
;
2018-09-03 deposited with the CCDC.
2018-11-08 downloaded from the CCDC.
;
_cell_angle_alpha 90.00
_cell_angle_beta 95.326(2)
_cell_angle_gamma 90.00
_cell_formula_units_Z 4
_cell_length_a 9.6668(2)
_cell_length_b 20.0637(4)
_cell_length_c 19.4399(3)
_cell_measurement_reflns_used 8499
_cell_measurement_temperature 173(2)
_cell_measurement_theta_max 28.28
_cell_measurement_theta_min 4.08
_cell_volume 3754.13(12)
_computing_cell_refinement 'Collect (Nonius B.V., 1998)'
_computing_data_collection 'Collect (Nonius B.V., 1998)'
_computing_data_reduction 'Denzo-SMN (Otwinowski & Minor, 1997)'
_computing_molecular_graphics 'XP (BrukerAXS, 2000)'
_computing_publication_material 'SHELXL-97 (Sheldrick, 1997)'
_computing_structure_refinement 'SHELXL-97 (Sheldrick, 1997)'
_computing_structure_solution 'SHELXS-97 (Sheldrick, 1990)'
_diffrn_ambient_temperature 173(2)
_diffrn_measured_fraction_theta_full 0.987
_diffrn_measured_fraction_theta_max 0.987
_diffrn_measurement_device_type 'Nonius KappaCCD APEXII'
_diffrn_measurement_method '\w and \f scans'
_diffrn_radiation_monochromator 'Montel mirror'
_diffrn_radiation_source 'rotating anode Nonius FR591'
_diffrn_radiation_type MoK\a
_diffrn_radiation_wavelength 0.71073
_diffrn_reflns_av_R_equivalents 0.066
_diffrn_reflns_av_sigmaI/netI 0.0549
_diffrn_reflns_limit_h_max 11
_diffrn_reflns_limit_h_min -11
_diffrn_reflns_limit_k_max 23
_diffrn_reflns_limit_k_min -22
_diffrn_reflns_limit_l_max 23
_diffrn_reflns_limit_l_min -23
_diffrn_reflns_number 26502
_diffrn_reflns_theta_full 25.00
_diffrn_reflns_theta_max 25.00
_diffrn_reflns_theta_min 4.09
_exptl_absorpt_coefficient_mu 1.243
_exptl_absorpt_correction_T_max 0.9180
_exptl_absorpt_correction_T_min 0.9071
_exptl_absorpt_correction_type multi-scan
_exptl_absorpt_process_details 'Denzo (Otwinowski, Borek, Majewski & Minor, 2003)'
_exptl_crystal_colour colourless
_exptl_crystal_density_diffrn 1.400
_exptl_crystal_density_method 'not measured'
_exptl_crystal_description prism
_exptl_crystal_F_000 1600
_exptl_crystal_size_max 0.08
_exptl_crystal_size_mid 0.07
_exptl_crystal_size_min 0.07
_refine_diff_density_max 0.476
_refine_diff_density_min -0.393
_refine_diff_density_rms 0.069
_refine_ls_extinction_method none
_refine_ls_goodness_of_fit_ref 1.030
_refine_ls_hydrogen_treatment constr
_refine_ls_matrix_type full
_refine_ls_number_parameters 451
_refine_ls_number_reflns 6527
_refine_ls_number_restraints 0
_refine_ls_restrained_S_all 1.030
_refine_ls_R_factor_all 0.0716
_refine_ls_R_factor_gt 0.0513
_refine_ls_shift/su_max 0.001
_refine_ls_shift/su_mean 0.000
_refine_ls_structure_factor_coef Fsqd
_refine_ls_weighting_details 'calc w=1/[\s^2^(Fo^2^)+(0.0268P)^2^+7.6636P] where P=(Fo^2^+2Fc^2^)/3'
_refine_ls_weighting_scheme calc
_refine_ls_wR_factor_gt 0.1043
_refine_ls_wR_factor_ref 0.1125
_reflns_number_gt 5034
_reflns_number_total 6527
_reflns_threshold_expression >2sigma(I)
_cod_data_source_file c8cc07189f2.cif
_cod_data_source_block erk9214
_cod_depositor_comments 'Adding full bibliography for 7122588--7122592.cif.'
_cod_original_cell_volume 3754.12(12)
_cod_original_sg_symbol_H-M P21/c
_cod_database_code 7122589
_platon_squeeze_void_probe_radius 1.20

loop_
_symmetry_equiv_pos_as_xyz
'x, y, z'
'-x, y+1/2, -z+1/2'
'-x, -y, -z'
'x, -y-1/2, z-1/2'

loop_
_atom_site_label
_atom_site_type_symbol
_atom_site_fract_x
_atom_site_fract_y
_atom_site_fract_z
_atom_site_U_iso_or_equiv
_atom_site_adp_type
_atom_site_occupancy
_atom_site_symmetry_multiplicity
_atom_site_calc_flag
_atom_site_refinement_flags
Br1 Br 0.12204(4) 0.64089(2) 0.854345(19) 0.04085(13) Uani 1 1 d .
P1 P 0.57492(10) 0.70374(5) 0.85835(4) 0.0272(2) Uani 1 1 d .
Si1 Si 0.34228(11) 0.79470(6) 0.95137(5) 0.0355(3) Uani 1 1 d .
B1 B 0.2738(4) 0.6612(2) 0.7865(2) 0.0299(9) Uani 1 1 d .
C1 C 0.3938(4) 0.69874(19) 0.83514(16) 0.0273(8) Uani 1 1 d .
C2 C 0.4244(4) 0.73516(19) 0.89162(17) 0.0285(8) Uani 1 1 d .
C3 C 0.4795(5) 0.8525(2) 0.9883(2) 0.0494(11) Uani 1 1 d .
H3A H 0.5265 0.8726 0.9509 0.074 Uiso 1 1 calc R
H3B H 0.5472 0.8277 1.0192 0.074 Uiso 1 1 calc R
H3C H 0.4373 0.8876 1.0145 0.074 Uiso 1 1 calc R
C4 C 0.2604(5) 0.7496(2) 1.0204(2) 0.0521(12) Uani 1 1 d .
H4A H 0.2061 0.7810 1.0456 0.078 Uiso 1 1 calc R
H4B H 0.3328 0.7294 1.0524 0.078 Uiso 1 1 calc R
H4C H 0.1992 0.7147 0.9997 0.078 Uiso 1 1 calc R
C5 C 0.2062(4) 0.8393(2) 0.8962(2) 0.0518(12) Uani 1 1 d .
H5A H 0.1417 0.8069 0.8731 0.078 Uiso 1 1 calc R
H5B H 0.2494 0.8655 0.8614 0.078 Uiso 1 1 calc R
H5C H 0.1553 0.8691 0.9248 0.078 Uiso 1 1 calc R
C11 C 0.6817(3) 0.7644(2) 0.81942(17) 0.0284(8) Uani 1 1 d .
C12 C 0.6614(4) 0.7809(2) 0.74862(18) 0.0308(8) Uani 1 1 d .
C13 C 0.7349(4) 0.8350(2) 0.7259(2) 0.0390(10) Uani 1 1 d .
H13 H 0.7230 0.8463 0.6782 0.047 Uiso 1 1 calc R
C14 C 0.8245(4) 0.8733(2) 0.7694(2) 0.0396(10) Uani 1 1 d .
C15 C 0.8449(4) 0.8538(2) 0.8382(2) 0.0386(9) Uani 1 1 d .
H15 H 0.9077 0.8787 0.8687 0.046 Uiso 1 1 calc R
C16 C 0.7779(4) 0.8001(2) 0.86400(18) 0.0339(9) Uani 1 1 d .
C17 C 0.5712(4) 0.7415(2) 0.69582(18) 0.0382(10) Uani 1 1 d .
H17A H 0.5144 0.7722 0.6659 0.057 Uiso 1 1 calc R
H17B H 0.5106 0.7118 0.7194 0.057 Uiso 1 1 calc R
H17C H 0.6301 0.7150 0.6678 0.057 Uiso 1 1 calc R
C18 C 0.8978(5) 0.9335(2) 0.7440(3) 0.0516(12) Uani 1 1 d .
H18A H 0.8655 0.9736 0.7664 0.077 Uiso 1 1 calc R
H18B H 0.8772 0.9375 0.6938 0.077 Uiso 1 1 calc R
H18C H 0.9982 0.9286 0.7551 0.077 Uiso 1 1 calc R
C19 C 0.8139(4) 0.7804(2) 0.93869(19) 0.0446(11) Uani 1 1 d .
H19A H 0.8659 0.8165 0.9631 0.067 Uiso 1 1 calc R
H19B H 0.8709 0.7399 0.9407 0.067 Uiso 1 1 calc R
H19C H 0.7283 0.7719 0.9606 0.067 Uiso 1 1 calc R
C21 C 0.6644(4) 0.63248(19) 0.89662(17) 0.0287(8) Uani 1 1 d .
C22 C 0.7425(4) 0.59269(19) 0.85464(17) 0.0298(8) Uani 1 1 d .
C23 C 0.8047(4) 0.5357(2) 0.88262(19) 0.0384(9) Uani 1 1 d .
H23 H 0.8596 0.5096 0.8548 0.046 Uiso 1 1 calc R
C24 C 0.7905(5) 0.5150(2) 0.9498(2) 0.0434(10) Uani 1 1 d .
C25 C 0.7122(5) 0.5552(2) 0.98982(19) 0.0440(10) Uani 1 1 d .
H25 H 0.7015 0.5421 1.0360 0.053 Uiso 1 1 calc R
C26 C 0.6496(4) 0.6132(2) 0.96519(18) 0.0367(9) Uani 1 1 d .
C27 C 0.7575(4) 0.6093(2) 0.77982(17) 0.0342(9) Uani 1 1 d .
H27A H 0.8111 0.5743 0.7594 0.051 Uiso 1 1 calc R
H27B H 0.8057 0.6521 0.7771 0.051 Uiso 1 1 calc R
H27C H 0.6652 0.6124 0.7545 0.051 Uiso 1 1 calc R
C28 C 0.8526(6) 0.4510(2) 0.9781(2) 0.0690(16) Uani 1 1 d .
H28A H 0.8706 0.4545 1.0284 0.103 Uiso 1 1 calc R
H28B H 0.9401 0.4425 0.9578 0.103 Uiso 1 1 calc R
H28C H 0.7878 0.4143 0.9664 0.103 Uiso 1 1 calc R
C29 C 0.5634(5) 0.6511(2) 1.0129(2) 0.0538(12) Uani 1 1 d .
H29A H 0.5700 0.6293 1.0582 0.081 Uiso 1 1 calc R
H29B H 0.4662 0.6518 0.9934 0.081 Uiso 1 1 calc R
H29C H 0.5980 0.6969 1.0181 0.081 Uiso 1 1 calc R
C31 C 0.1896(4) 0.7081(2) 0.72857(17) 0.0304(8) Uani 1 1 d .
F32 F 0.3249(2) 0.80580(11) 0.75276(11) 0.0419(6) Uani 1 1 d .
C32 C 0.2137(4) 0.7759(2) 0.71881(18) 0.0334(9) Uani 1 1 d .
F33 F 0.1657(3) 0.88046(13) 0.66785(13) 0.0595(7) Uani 1 1 d .
C33 C 0.1322(4) 0.8159(2) 0.6741(2) 0.0396(10) Uani 1 1 d .
F34 F -0.0641(3) 0.82781(15) 0.59361(13) 0.0628(8) Uani 1 1 d .
C34 C 0.0175(4) 0.7907(3) 0.6381(2) 0.0454(11) Uani 1 1 d .
F35 F -0.1251(2) 0.69695(15) 0.60847(12) 0.0577(7) Uani 1 1 d .
C35 C -0.0133(4) 0.7236(2) 0.64499(18) 0.0403(10) Uani 1 1 d .
F36 F 0.0402(2) 0.61876(12) 0.69240(11) 0.0425(6) Uani 1 1 d .
C36 C 0.0727(4) 0.6838(2) 0.68889(18) 0.0344(9) Uani 1 1 d .
C41 C 0.3371(4) 0.59217(19) 0.75944(18) 0.0306(8) Uani 1 1 d .
F42 F 0.3104(2) 0.61966(12) 0.63978(10) 0.0421(6) Uani 1 1 d .
C42 C 0.3542(4) 0.5770(2) 0.69083(18) 0.0340(9) Uani 1 1 d .
F43 F 0.4263(3) 0.50787(13) 0.60225(12) 0.0616(8) Uani 1 1 d .
C43 C 0.4156(5) 0.5190(2) 0.6701(2) 0.0419(10) Uani 1 1 d .
F44 F 0.5275(3) 0.41751(13) 0.69805(14) 0.0604(7) Uani 1 1 d .
C44 C 0.4675(4) 0.4736(2) 0.7176(2) 0.0423(10) Uani 1 1 d .
F45 F 0.5071(3) 0.44205(13) 0.83462(13) 0.0545(7) Uani 1 1 d .
C45 C 0.4571(4) 0.4860(2) 0.7870(2) 0.0401(10) Uani 1 1 d .
F46 F 0.3868(2) 0.55260(12) 0.87424(10) 0.0430(6) Uani 1 1 d .
C46 C 0.3929(4) 0.5438(2) 0.80532(18) 0.0337(9) Uani 1 1 d .

loop_
_atom_site_aniso_label
_atom_site_aniso_U_11
_atom_site_aniso_U_22
_atom_site_aniso_U_33
_atom_site_aniso_U_23
_atom_site_aniso_U_13
_atom_site_aniso_U_12
Br1 0.0355(2) 0.0561(3) 0.0319(2) 0.00509(19) 0.00797(15) -0.0105(2)
P1 0.0291(5) 0.0305(6) 0.0223(4) 0.0001(4) 0.0035(4) -0.0007(4)
Si1 0.0354(6) 0.0386(7) 0.0337(5) -0.0075(5) 0.0103(4) -0.0009(5)
B1 0.033(2) 0.032(3) 0.0248(19) -0.0013(18) 0.0019(17) -0.0050(19)
C1 0.0292(19) 0.028(2) 0.0256(17) 0.0028(15) 0.0052(14) -0.0001(16)
C2 0.0288(19) 0.030(2) 0.0277(17) 0.0029(16) 0.0063(14) -0.0027(16)
C3 0.051(3) 0.046(3) 0.052(3) -0.017(2) 0.011(2) -0.007(2)
C4 0.058(3) 0.058(3) 0.044(2) -0.007(2) 0.026(2) -0.003(2)
C5 0.044(3) 0.058(3) 0.054(3) -0.011(2) 0.008(2) 0.011(2)
C11 0.0238(18) 0.035(2) 0.0262(17) 0.0027(16) 0.0037(14) 0.0036(16)
C12 0.0270(19) 0.034(2) 0.0313(18) 0.0009(16) 0.0033(15) 0.0034(17)
C13 0.036(2) 0.043(3) 0.039(2) 0.0090(19) 0.0114(18) 0.006(2)
C14 0.034(2) 0.028(2) 0.059(3) 0.0050(19) 0.0151(19) 0.0039(18)
C15 0.029(2) 0.041(3) 0.045(2) -0.0023(19) 0.0023(17) -0.0052(19)
C16 0.029(2) 0.041(2) 0.0322(19) -0.0044(17) 0.0026(15) 0.0040(18)
C17 0.043(2) 0.047(3) 0.0249(17) 0.0057(18) 0.0042(16) -0.001(2)
C18 0.045(3) 0.028(2) 0.084(3) 0.012(2) 0.017(2) -0.007(2)
C19 0.043(2) 0.051(3) 0.038(2) -0.006(2) -0.0039(18) -0.010(2)
C21 0.0297(19) 0.028(2) 0.0279(17) 0.0051(15) -0.0002(14) 0.0010(16)
C22 0.032(2) 0.027(2) 0.0298(18) 0.0012(16) 0.0021(15) -0.0071(17)
C23 0.045(2) 0.032(2) 0.037(2) -0.0001(18) 0.0004(17) 0.0007(19)
C24 0.055(3) 0.035(3) 0.038(2) 0.0080(19) -0.0066(19) -0.001(2)
C25 0.066(3) 0.036(3) 0.0294(19) 0.0074(18) 0.0021(19) -0.003(2)
C26 0.045(2) 0.039(3) 0.0260(18) 0.0055(17) 0.0020(16) -0.001(2)
C27 0.035(2) 0.036(2) 0.0316(19) 0.0002(17) 0.0027(16) 0.0029(18)
C28 0.119(5) 0.035(3) 0.051(3) 0.008(2) 0.001(3) 0.018(3)
C29 0.079(3) 0.056(3) 0.028(2) 0.011(2) 0.012(2) 0.014(3)
C31 0.031(2) 0.038(2) 0.0231(17) -0.0005(16) 0.0046(14) 0.0031(17)
F32 0.0513(14) 0.0301(13) 0.0436(12) 0.0011(10) 0.0006(11) -0.0040(11)
C32 0.038(2) 0.034(2) 0.0294(18) -0.0047(17) 0.0046(16) 0.0022(18)
F33 0.083(2) 0.0339(15) 0.0619(16) 0.0125(12) 0.0086(14) 0.0118(14)
C33 0.047(2) 0.036(3) 0.037(2) 0.0050(18) 0.0075(19) 0.010(2)
F34 0.0598(17) 0.075(2) 0.0520(15) 0.0193(14) -0.0010(13) 0.0262(15)
C34 0.045(3) 0.060(3) 0.031(2) 0.009(2) 0.0043(18) 0.023(2)
F35 0.0409(14) 0.088(2) 0.0416(13) -0.0002(14) -0.0091(11) -0.0023(14)
C35 0.031(2) 0.063(3) 0.0255(18) -0.0046(19) -0.0011(16) 0.009(2)
F36 0.0408(13) 0.0476(16) 0.0382(12) -0.0016(11) -0.0016(10) -0.0158(11)
C36 0.034(2) 0.041(3) 0.0290(18) -0.0044(17) 0.0075(16) -0.0031(19)
C41 0.0305(19) 0.027(2) 0.0349(19) 0.0029(16) 0.0027(15) -0.0058(17)
F42 0.0602(15) 0.0381(14) 0.0291(11) 0.0055(10) 0.0096(10) 0.0120(12)
C42 0.039(2) 0.030(2) 0.0329(19) 0.0033(17) 0.0033(16) -0.0022(18)
F43 0.096(2) 0.0500(17) 0.0415(13) -0.0030(12) 0.0223(13) 0.0180(16)
C43 0.059(3) 0.031(2) 0.038(2) -0.0060(18) 0.0156(19) 0.000(2)
F44 0.0739(18) 0.0366(16) 0.0723(17) 0.0022(13) 0.0152(14) 0.0178(14)
C44 0.050(3) 0.023(2) 0.055(3) 0.0004(19) 0.011(2) 0.005(2)
F45 0.0625(16) 0.0358(15) 0.0629(15) 0.0190(12) -0.0062(13) 0.0024(13)
C45 0.043(2) 0.027(2) 0.049(2) 0.0125(19) -0.0030(18) -0.0038(19)
F46 0.0537(14) 0.0450(15) 0.0289(11) 0.0073(10) -0.0045(10) -0.0059(12)
C46 0.036(2) 0.031(2) 0.0325(19) 0.0045(17) -0.0005(16) -0.0067(18)

loop_
_atom_type_symbol
_atom_type_description
_atom_type_scat_dispersion_real
_atom_type_scat_dispersion_imag
_atom_type_scat_source
C C 0.0033 0.0016 'International Tables Vol C Tables 4.2.6.8 and 6.1.1.4'
H H 0.0000 0.0000 'International Tables Vol C Tables 4.2.6.8 and 6.1.1.4'
B B 0.0013 0.0007 'International Tables Vol C Tables 4.2.6.8 and 6.1.1.4'
F F 0.0171 0.0103 'International Tables Vol C Tables 4.2.6.8 and 6.1.1.4'
Si Si 0.0817 0.0704 'International Tables Vol C Tables 4.2.6.8 and 6.1.1.4'
P P 0.1023 0.0942 'International Tables Vol C Tables 4.2.6.8 and 6.1.1.4'
Br Br -0.2901 2.4595 'International Tables Vol C Tables 4.2.6.8 and 6.1.1.4'

loop_
_geom_angle_atom_site_label_1
_geom_angle_atom_site_label_2
_geom_angle_atom_site_label_3
_geom_angle
C2 P1 C1 44.21(16)
C2 P1 C21 120.97(16)
C1 P1 C21 119.15(18)
C2 P1 C11 115.84(17)
C1 P1 C11 121.44(17)
C21 P1 C11 115.98(17)
C5 Si1 C4 109.1(2)
C5 Si1 C3 111.5(2)
C4 Si1 C3 111.2(2)
C5 Si1 C2 105.43(18)
C4 Si1 C2 111.60(19)
C3 Si1 C2 107.85(18)
C1 B1 C41 108.5(3)
C1 B1 C31 114.9(3)
C41 B1 C31 116.7(3)
C1 B1 Br1 103.2(2)
C41 B1 Br1 110.2(3)
C31 B1 Br1 102.3(2)
C2 C1 B1 146.5(3)
C2 C1 P1 67.6(2)
B1 C1 P1 144.7(3)
C1 C2 P1 68.2(2)
C1 C2 Si1 141.3(3)
P1 C2 Si1 149.2(2)
Si1 C3 H3A 109.5
Si1 C3 H3B 109.5
H3A C3 H3B 109.5
Si1 C3 H3C 109.5
H3A C3 H3C 109.5
H3B C3 H3C 109.5
Si1 C4 H4A 109.5
Si1 C4 H4B 109.5
H4A C4 H4B 109.5
Si1 C4 H4C 109.5
H4A C4 H4C 109.5
H4B C4 H4C 109.5
Si1 C5 H5A 109.5
Si1 C5 H5B 109.5
H5A C5 H5B 109.5
Si1 C5 H5C 109.5
H5A C5 H5C 109.5
H5B C5 H5C 109.5
C16 C11 C12 120.3(3)
C16 C11 P1 117.1(3)
C12 C11 P1 122.3(3)
C13 C12 C11 117.7(4)
C13 C12 C17 118.2(3)
C11 C12 C17 124.1(3)
C14 C13 C12 123.2(4)
C14 C13 H13 118.4
C12 C13 H13 118.4
C13 C14 C15 117.2(4)
C13 C14 C18 122.1(4)
C15 C14 C18 120.8(4)
C16 C15 C14 122.8(4)
C16 C15 H15 118.6
C14 C15 H15 118.6
C15 C16 C11 118.7(3)
C15 C16 C19 118.7(4)
C11 C16 C19 122.5(4)
C12 C17 H17A 109.5
C12 C17 H17B 109.5
H17A C17 H17B 109.5
C12 C17 H17C 109.5
H17A C17 H17C 109.5
H17B C17 H17C 109.5
C14 C18 H18A 109.5
C14 C18 H18B 109.5
H18A C18 H18B 109.5
C14 C18 H18C 109.5
H18A C18 H18C 109.5
H18B C18 H18C 109.5
C16 C19 H19A 109.5
C16 C19 H19B 109.5
H19A C19 H19B 109.5
C16 C19 H19C 109.5
H19A C19 H19C 109.5
H19B C19 H19C 109.5
C26 C21 C22 120.0(3)
C26 C21 P1 121.6(3)
C22 C21 P1 118.3(3)
C23 C22 C21 118.6(3)
C23 C22 C27 119.0(3)
C21 C22 C27 122.4(3)
C22 C23 C24 122.7(4)
C22 C23 H23 118.6
C24 C23 H23 118.6
C23 C24 C25 117.3(4)
C23 C24 C28 121.9(4)
C25 C24 C28 120.8(4)
C26 C25 C24 122.7(4)
C26 C25 H25 118.7
C24 C25 H25 118.7
C25 C26 C21 118.8(4)
C25 C26 C29 117.5(3)
C21 C26 C29 123.6(4)
C22 C27 H27A 109.5
C22 C27 H27B 109.5
H27A C27 H27B 109.5
C22 C27 H27C 109.5
H27A C27 H27C 109.5
H27B C27 H27C 109.5
C24 C28 H28A 109.5
C24 C28 H28B 109.5
H28A C28 H28B 109.5
C24 C28 H28C 109.5
H28A C28 H28C 109.5
H28B C28 H28C 109.5
C26 C29 H29A 109.5
C26 C29 H29B 109.5
H29A C29 H29B 109.5
C26 C29 H29C 109.5
H29A C29 H29C 109.5
H29B C29 H29C 109.5
C36 C31 C32 113.7(3)
C36 C31 B1 120.5(4)
C32 C31 B1 125.4(3)
F32 C32 C33 115.7(4)
F32 C32 C31 120.2(3)
C33 C32 C31 124.1(4)
F33 C33 C34 120.4(4)
F33 C33 C32 119.4(4)
C34 C33 C32 120.3(4)
F34 C34 C33 122.1(4)
F34 C34 C35 118.8(4)
C33 C34 C35 119.0(4)
F35 C35 C34 120.2(4)
F35 C35 C36 120.0(4)
C34 C35 C36 119.7(4)
F36 C36 C35 117.4(4)
F36 C36 C31 119.5(4)
C35 C36 C31 123.1(4)
C46 C41 C42 112.7(3)
C46 C41 B1 121.6(3)
C42 C41 B1 125.4(3)
F42 C42 C43 115.7(3)
F42 C42 C41 120.5(3)
C43 C42 C41 123.8(4)
F43 C43 C44 119.7(4)
F43 C43 C42 119.8(4)
C44 C43 C42 120.5(4)
F44 C44 C43 120.9(4)
F44 C44 C45 120.1(4)
C43 C44 C45 119.1(4)
F45 C45 C46 121.3(4)
F45 C45 C44 120.1(4)
C46 C45 C44 118.5(4)
F46 C46 C45 115.2(3)
F46 C46 C41 119.4(3)
C45 C46 C41 125.4(3)

loop_
_geom_bond_atom_site_label_1
_geom_bond_atom_site_label_2
_geom_bond_distance
Br1 B1 2.102(4)
P1 C2 1.762(4)
P1 C1 1.770(4)
P1 C21 1.796(4)
P1 C11 1.806(4)
Si1 C5 1.849(5)
Si1 C4 1.855(4)
Si1 C3 1.856(4)
Si1 C2 1.892(4)
B1 C1 1.614(5)
B1 C41 1.620(6)
B1 C31 1.627(6)
C1 C2 1.329(5)
C3 H3A 0.9800
C3 H3B 0.9800
C3 H3C 0.9800
C4 H4A 0.9800
C4 H4B 0.9800
C4 H4C 0.9800
C5 H5A 0.9800
C5 H5B 0.9800
C5 H5C 0.9800
C11 C16 1.407(5)
C11 C12 1.412(5)
C12 C13 1.392(5)
C12 C17 1.507(5)
C13 C14 1.385(6)
C13 H13 0.9500
C14 C15 1.390(6)
C14 C18 1.507(5)
C15 C16 1.376(6)
C15 H15 0.9500
C16 C19 1.514(5)
C17 H17A 0.9800
C17 H17B 0.9800
C17 H17C 0.9800
C18 H18A 0.9800
C18 H18B 0.9800
C18 H18C 0.9800
C19 H19A 0.9800
C19 H19B 0.9800
C19 H19C 0.9800
C21 C26 1.408(5)
C21 C22 1.410(5)
C22 C23 1.380(5)
C22 C27 1.512(5)
C23 C24 1.390(5)
C23 H23 0.9500
C24 C25 1.391(6)
C24 C28 1.500(6)
C25 C26 1.377(6)
C25 H25 0.9500
C26 C29 1.510(6)
C27 H27A 0.9800
C27 H27B 0.9800
C27 H27C 0.9800
C28 H28A 0.9800
C28 H28B 0.9800
C28 H28C 0.9800
C29 H29A 0.9800
C29 H29B 0.9800
C29 H29C 0.9800
C31 C36 1.395(5)
C31 C32 1.396(5)
F32 C32 1.349(4)
C32 C33 1.375(5)
F33 C33 1.344(5)
C33 C34 1.353(6)
F34 C34 1.341(5)
C34 C35 1.388(6)
F35 C35 1.348(5)
C35 C36 1.388(6)
F36 C36 1.345(5)
C41 C46 1.393(5)
C41 C42 1.393(5)
F42 C42 1.349(4)
C42 C43 1.382(5)
F43 C43 1.352(4)
C43 C44 1.360(6)
F44 C44 1.338(5)
C44 C45 1.385(6)
F45 C45 1.335(4)
C45 C46 1.377(6)
F46 C46 1.358(4)

loop_
_geom_torsion_atom_site_label_1
_geom_torsion_atom_site_label_2
_geom_torsion_atom_site_label_3
_geom_torsion_atom_site_label_4
_geom_torsion
C41 B1 C1 C2 -141.8(6)
C31 B1 C1 C2 85.5(7)
Br1 B1 C1 C2 -25.0(7)
C41 B1 C1 P1 18.0(6)
C31 B1 C1 P1 -114.7(5)
Br1 B1 C1 P1 134.8(4)
C21 P1 C1 C2 105.8(2)
C11 P1 C1 C2 -96.0(3)
C2 P1 C1 B1 -168.1(6)
C21 P1 C1 B1 -62.3(5)
C11 P1 C1 B1 95.9(5)
B1 C1 C2 P1 167.5(6)
B1 C1 C2 Si1 -23.9(9)
P1 C1 C2 Si1 168.6(4)
C21 P1 C2 C1 -101.4(3)
C11 P1 C2 C1 109.5(2)
C1 P1 C2 Si1 -166.0(5)
C21 P1 C2 Si1 92.6(4)
C11 P1 C2 Si1 -56.6(5)
C5 Si1 C2 C1 -31.7(5)
C4 Si1 C2 C1 86.6(5)
C3 Si1 C2 C1 -151.0(5)
C5 Si1 C2 P1 127.3(4)
C4 Si1 C2 P1 -114.4(4)
C3 Si1 C2 P1 8.0(5)
C2 P1 C11 C16 83.9(3)
C1 P1 C11 C16 134.3(3)
C21 P1 C11 C16 -66.8(3)
C2 P1 C11 C12 -89.8(3)
C1 P1 C11 C12 -39.4(4)
C21 P1 C11 C12 119.5(3)
C16 C11 C12 C13 -2.8(5)
P1 C11 C12 C13 170.6(3)
C16 C11 C12 C17 173.9(4)
P1 C11 C12 C17 -12.7(5)
C11 C12 C13 C14 -0.8(6)
C17 C12 C13 C14 -177.7(4)
C12 C13 C14 C15 3.0(6)
C12 C13 C14 C18 -177.2(4)
C13 C14 C15 C16 -1.6(6)
C18 C14 C15 C16 178.5(4)
C14 C15 C16 C11 -1.9(6)
C14 C15 C16 C19 176.3(4)
C12 C11 C16 C15 4.1(5)
P1 C11 C16 C15 -169.6(3)
C12 C11 C16 C19 -174.0(4)
P1 C11 C16 C19 12.3(5)
C2 P1 C21 C26 -21.8(4)
C1 P1 C21 C26 -73.3(4)
C11 P1 C21 C26 127.3(3)
C2 P1 C21 C22 153.5(3)
C1 P1 C21 C22 102.0(3)
C11 P1 C21 C22 -57.4(3)
C26 C21 C22 C23 -0.9(5)
P1 C21 C22 C23 -176.3(3)
C26 C21 C22 C27 177.6(4)
P1 C21 C22 C27 2.3(5)
C21 C22 C23 C24 1.8(6)
C27 C22 C23 C24 -176.8(4)
C22 C23 C24 C25 -1.5(6)
C22 C23 C24 C28 176.6(4)
C23 C24 C25 C26 0.3(7)
C28 C24 C25 C26 -177.9(5)
C24 C25 C26 C21 0.5(7)
C24 C25 C26 C29 177.9(4)
C22 C21 C26 C25 -0.2(6)
P1 C21 C26 C25 175.0(3)
C22 C21 C26 C29 -177.5(4)
P1 C21 C26 C29 -2.3(6)
C1 B1 C31 C36 -172.2(3)
C41 B1 C31 C36 59.1(4)
Br1 B1 C31 C36 -61.3(4)
C1 B1 C31 C32 0.0(5)
C41 B1 C31 C32 -128.7(4)
Br1 B1 C31 C32 111.0(3)
C36 C31 C32 F32 -178.6(3)
B1 C31 C32 F32 8.7(5)
C36 C31 C32 C33 -0.6(5)
B1 C31 C32 C33 -173.3(3)
F32 C32 C33 F33 -1.0(5)
C31 C32 C33 F33 -179.0(3)
F32 C32 C33 C34 -179.4(3)
C31 C32 C33 C34 2.5(6)
F33 C33 C34 F34 2.1(6)
C32 C33 C34 F34 -179.4(3)
F33 C33 C34 C35 179.2(3)
C32 C33 C34 C35 -2.4(6)
F34 C34 C35 F35 -1.3(5)
C33 C34 C35 F35 -178.4(3)
F34 C34 C35 C36 177.7(3)
C33 C34 C35 C36 0.6(6)
F35 C35 C36 F36 0.6(5)
C34 C35 C36 F36 -178.4(3)
F35 C35 C36 C31 -179.6(3)
C34 C35 C36 C31 1.4(5)
C32 C31 C36 F36 178.4(3)
B1 C31 C36 F36 -8.5(5)
C32 C31 C36 C35 -1.4(5)
B1 C31 C36 C35 171.7(3)
C1 B1 C41 C46 57.8(4)
C31 B1 C41 C46 -170.4(3)
Br1 B1 C41 C46 -54.4(4)
C1 B1 C41 C42 -115.8(4)
C31 B1 C41 C42 15.9(5)
Br1 B1 C41 C42 131.9(3)
C46 C41 C42 F42 -177.7(3)
B1 C41 C42 F42 -3.6(6)
C46 C41 C42 C43 2.2(6)
B1 C41 C42 C43 176.3(4)
F42 C42 C43 F43 -1.0(6)
C41 C42 C43 F43 179.1(4)
F42 C42 C43 C44 177.8(4)
C41 C42 C43 C44 -2.1(7)
F43 C43 C44 F44 -0.9(7)
C42 C43 C44 F44 -179.7(4)
F43 C43 C44 C45 179.3(4)
C42 C43 C44 C45 0.5(7)
F44 C44 C45 F45 0.1(6)
C43 C44 C45 F45 179.9(4)
F44 C44 C45 C46 -179.1(4)
C43 C44 C45 C46 0.7(6)
F45 C45 C46 F46 1.0(5)
C44 C45 C46 F46 -179.9(3)
F45 C45 C46 C41 -179.6(4)
C44 C45 C46 C41 -0.5(6)
C42 C41 C46 F46 178.5(3)
B1 C41 C46 F46 4.1(5)
C42 C41 C46 C45 -0.9(6)
B1 C41 C46 C45 -175.3(4)

loop_
_platon_squeeze_void_nr
_platon_squeeze_void_average_x
_platon_squeeze_void_average_y
_platon_squeeze_void_average_z
_platon_squeeze_void_volume
_platon_squeeze_void_count_electrons
_platon_squeeze_void_content
1 0.000 0.000 0.000 216 49 ' '
2 0.000 0.500 0.500 216 49 ' '
